data_7151591
loop_
_publ_author_name
'Briggs, Caroline R. S.'
'Allen, Mark J.'
'O'Hagan, David'
'Tozer, David J.'
'Slawin, Alexandra M. Z.'
'Goeta, Andr\'es E'
'Howard, Judith A. K.'

_publ_section_title
;
 The observation of a large gauche preference when 2-fluoroethylamine
 and 2-fluoroethanol become protonated.
;
_journal_issue 5
_journal_name_full 'Organic &amp; biomolecular chemistry'
_journal_page_first 732
_journal_page_last 740
_journal_paper_doi 10.1039/b312188g
_journal_volume 2
_journal_year 2004
_chemical_formula_moiety 'C6 H13 Cl F N O'
_chemical_formula_sum 'C6 H13 Cl F N O'
_chemical_formula_weight 169.62
_chemical_melting_point ?
_space_group_IT_number 14
_symmetry_cell_setting monoclinic
_symmetry_space_group_name_Hall '-P 2yn'
_symmetry_space_group_name_H-M 'P 1 21/n 1'
_atom_sites_solution_hydrogens geom
_atom_sites_solution_primary direct
_atom_sites_solution_secondary difmap
_audit_creation_method SHELXL-97
_cell_angle_alpha 90.00
_cell_angle_beta 92.072(5)
_cell_angle_gamma 90.00
_cell_formula_units_Z 4
_cell_length_a 7.340(2)
_cell_length_b 9.302(3)
_cell_length_c 12.025(4)
_cell_measurement_reflns_used 60
_cell_measurement_temperature 125(2)
_cell_measurement_theta_max 168
_cell_measurement_theta_min 12
_cell_volume 820.5(4)
_computing_cell_refinement 'Bruker SMART'
_computing_data_collection 'Bruker SMART'
_computing_data_reduction 'Bruker SHELXTL'
_computing_molecular_graphics 'Bruker SHELXTL'
_computing_publication_material 'Bruker SHELXTL'
_computing_structure_refinement 'SHELXL-97 (Sheldrick, 1997)'
_computing_structure_solution 'SHELXS-97 (Sheldrick, 1990)'
_diffrn_ambient_temperature 125(2)
_diffrn_detector_area_resol_mean 0.9
_diffrn_measured_fraction_theta_full 0.954
_diffrn_measured_fraction_theta_max 0.954
_diffrn_measurement_device_type 'CCD area detector'
_diffrn_measurement_method 'phi and omega scans'
_diffrn_radiation_monochromator graphite
_diffrn_radiation_source 'fine-focus sealed tube'
_diffrn_radiation_type MoK\a
_diffrn_radiation_wavelength 0.71073
_diffrn_reflns_av_R_equivalents 0.0428
_diffrn_reflns_av_sigmaI/netI 0.0312
_diffrn_reflns_limit_h_max 7
_diffrn_reflns_limit_h_min -8
_diffrn_reflns_limit_k_max 10
_diffrn_reflns_limit_k_min -5
_diffrn_reflns_limit_l_max 13
_diffrn_reflns_limit_l_min -12
_diffrn_reflns_number 3185
_diffrn_reflns_theta_full 23.30
_diffrn_reflns_theta_max 23.30
_diffrn_reflns_theta_min 3.20
_diffrn_standards_decay_% -
_diffrn_standards_interval_count -
_diffrn_standards_interval_time -
_diffrn_standards_number -
_exptl_absorpt_coefficient_mu 0.419
_exptl_absorpt_correction_T_max 1.00000
_exptl_absorpt_correction_T_min 0.756501
_exptl_absorpt_correction_type multi-scan
_exptl_absorpt_process_details -
_exptl_crystal_colour colourless
_exptl_crystal_density_diffrn 1.373
_exptl_crystal_density_meas ?
_exptl_crystal_density_method 'not measured'
_exptl_crystal_description plate
_exptl_crystal_F_000 360
_exptl_crystal_size_max .1
_exptl_crystal_size_mid .1
_exptl_crystal_size_min .03
_refine_diff_density_max 0.461
_refine_diff_density_min -0.376
_refine_diff_density_rms 0.065
_refine_ls_extinction_coef 0.009(5)
_refine_ls_extinction_expression Fc^*^=kFc[1+0.001xFc^2^\l^3^/sin(2\q)]^-1/4^
_refine_ls_extinction_method SHELXL
_refine_ls_goodness_of_fit_ref 1.027
_refine_ls_hydrogen_treatment mixed
_refine_ls_matrix_type full
_refine_ls_number_parameters 96
_refine_ls_number_reflns 1131
_refine_ls_number_restraints 1
_refine_ls_restrained_S_all 1.026
_refine_ls_R_factor_all 0.0419
_refine_ls_R_factor_gt 0.0391
_refine_ls_shift/su_max 0.006
_refine_ls_shift/su_mean 0.001
_refine_ls_structure_factor_coef Fsqd
_refine_ls_weighting_details 'calc w=1/[\s^2^(Fo^2^)+(0.0817P)^2^+0.0877P] where P=(Fo^2^+2Fc^2^)/3'
_refine_ls_weighting_scheme calc
_refine_ls_wR_factor_gt 0.1017
_refine_ls_wR_factor_ref 0.1052
_reflns_number_gt 1029
_reflns_number_total 1131
_reflns_threshold_expression >2sigma(I)
_cod_data_source_file b312188g.txt
_cod_data_source_block 9
_cod_depositor_comments
;
The following automatic conversions were performed:
'_symmetry_cell_setting' value 'Monoclinic' changed to 'monoclinic'
according to '/home/adriana/struct/CIF-dictionaries/cif_core.dic'
dictionary named 'cif_core.dic' version 2.4.1 from
2010-06-29.

'_exptl_absorpt_correction_type' value 'multiscan' changed to
'multi-scan' according to
'/home/adriana/struct/CIF-dictionaries/cif_core.dic' dictionary named
'cif_core.dic' version 2.4.1 from 2010-06-29.

Automatic conversion script
Id: cif_fix_enum 1555 2011-01-17 13:19:09Z saulius 

The following automatic conversions were performed:

'_chemical_melting_point' value '-' was changed to '?' - the value is
undefined or not given.

Automatic conversion script
Id: cif_fix_values 1569 2011-02-09 13:29:24Z adriana 

The following automatic conversions were performed:

'_exptl_crystal_density_meas' value '-' was changed to '?' - the
value is perceived as not measured.

Automatic conversion script
Id: cif_fix_values 3008 2015-01-20 13:52:24Z robertas 
;
_cod_original_cell_volume 820.6(5)
_cod_original_sg_symbol_H-M P2(1)/n
_cod_database_code 7151591

loop_
_symmetry_equiv_pos_as_xyz
'x, y, z'
'-x+1/2, y+1/2, -z+1/2'
'-x, -y, -z'
'x-1/2, -y-1/2, z-1/2'

loop_
_atom_site_label
_atom_site_type_symbol
_atom_site_fract_x
_atom_site_fract_y
_atom_site_fract_z
_atom_site_U_iso_or_equiv
_atom_site_adp_type
_atom_site_occupancy
_atom_site_symmetry_multiplicity
_atom_site_calc_flag
_atom_site_refinement_flags
_atom_site_disorder_assembly
_atom_site_disorder_group
Cl1 Cl 0.61037(6) 0.21539(5) 1.09384(4) 0.0252(3) Uani 1 1 d . . .
N1 N 0.3959(2) 0.23870(17) 0.87396(15) 0.0199(4) Uani 1 1 d D . .
H1N H 0.469(3) 0.224(2) 0.9427(11) 0.037(7) Uiso 1 1 d D . .
C2 C 0.2298(3) 0.14418(19) 0.87288(15) 0.0228(5) Uani 1 1 d . . .
H2A H 0.2674 0.0422 0.8790 0.027 Uiso 1 1 calc R . .
H2B H 0.1595 0.1566 0.8017 0.027 Uiso 1 1 calc R . .
C3 C 0.1125(3) 0.1827(2) 0.96847(17) 0.0278(5) Uani 1 1 d . . .
H3A H 0.0025 0.1211 0.9662 0.033 Uiso 1 1 calc R . .
H3B H 0.1808 0.1637 1.0394 0.033 Uiso 1 1 calc R . .
O4 O 0.05860(18) 0.32937(15) 0.96494(12) 0.0291(4) Uani 1 1 d . . .
C5 C 0.2156(2) 0.4200(2) 0.96904(16) 0.0247(5) Uani 1 1 d . . .
H5A H 0.2858 0.4029 1.0396 0.030 Uiso 1 1 calc R . .
H5B H 0.1762 0.5218 0.9679 0.030 Uiso 1 1 calc R . .
C6 C 0.3364(2) 0.39279(19) 0.87267(15) 0.0226(5) Uani 1 1 d . . .
H6A H 0.2691 0.4143 0.8018 0.027 Uiso 1 1 calc R . .
H6B H 0.4445 0.4564 0.8784 0.027 Uiso 1 1 calc R . .
C7 C 0.5180(3) 0.2004(2) 0.78165(17) 0.0264(5) Uani 1 1 d . . .
H7A H 0.4538 0.2209 0.7096 0.032 Uiso 1 1 calc R . .
H7B H 0.5436 0.0959 0.7847 0.032 Uiso 1 1 calc R . .
C8 C 0.6953(3) 0.2807(2) 0.78664(19) 0.0328(6) Uani 1 1 d . . .
H8A H 0.7430 0.2849 0.8646 0.039 Uiso 1 1 calc R . .
H8B H 0.7856 0.2291 0.7422 0.039 Uiso 1 1 calc R . .
F8 F 0.67185(16) 0.42144(14) 0.74507(10) 0.0405(4) Uani 1 1 d . . .

loop_
_atom_site_aniso_label
_atom_site_aniso_U_11
_atom_site_aniso_U_22
_atom_site_aniso_U_33
_atom_site_aniso_U_23
_atom_site_aniso_U_13
_atom_site_aniso_U_12
Cl1 0.0306(4) 0.0231(4) 0.0206(4) -0.00074(16) -0.0159(2) 0.00372(17)
N1 0.0223(9) 0.0181(8) 0.0187(9) -0.0007(6) -0.0084(7) 0.0042(6)
C2 0.0279(10) 0.0155(9) 0.0241(10) 0.0008(7) -0.0115(8) -0.0022(7)
C3 0.0313(11) 0.0214(10) 0.0301(12) 0.0013(8) -0.0057(9) -0.0029(8)
O4 0.0226(8) 0.0224(8) 0.0423(9) -0.0032(6) -0.0013(6) 0.0008(6)
C5 0.0229(10) 0.0195(10) 0.0312(11) -0.0036(8) -0.0069(8) 0.0011(8)
C6 0.0253(10) 0.0160(9) 0.0257(10) 0.0006(8) -0.0087(8) 0.0003(7)
C7 0.0276(11) 0.0300(11) 0.0211(11) -0.0050(8) -0.0080(8) 0.0057(8)
C8 0.0271(11) 0.0456(14) 0.0253(12) -0.0054(9) -0.0050(9) 0.0035(9)
F8 0.0403(8) 0.0438(8) 0.0377(8) -0.0031(6) 0.0066(6) -0.0079(6)

loop_
_atom_type_symbol
_atom_type_description
_atom_type_scat_dispersion_real
_atom_type_scat_dispersion_imag
_atom_type_scat_source
C C 0.0033 0.0016 'International Tables Vol C Tables 4.2.6.8 and 6.1.1.4'
H H 0.0000 0.0000 'International Tables Vol C Tables 4.2.6.8 and 6.1.1.4'
N N 0.0061 0.0033 'International Tables Vol C Tables 4.2.6.8 and 6.1.1.4'
O O 0.0106 0.0060 'International Tables Vol C Tables 4.2.6.8 and 6.1.1.4'
F F 0.0171 0.0103 'International Tables Vol C Tables 4.2.6.8 and 6.1.1.4'
Cl Cl 0.1484 0.1585 'International Tables Vol C Tables 4.2.6.8 and 6.1.1.4'

loop_
_geom_angle_atom_site_label_1
_geom_angle_atom_site_label_2
_geom_angle_atom_site_label_3
_geom_angle
_geom_angle_site_symmetry_1
_geom_angle_site_symmetry_3
_geom_angle_publ_flag
C7 N1 C6 113.75(15) . . ?
C7 N1 C2 111.23(15) . . ?
C6 N1 C2 108.87(13) . . ?
N1 C2 C3 109.91(16) . . ?
O4 C3 C2 111.88(16) . . ?
C3 O4 C5 110.03(14) . . ?
O4 C5 C6 111.82(16) . . ?
N1 C6 C5 109.40(15) . . ?
N1 C7 C8 113.22(17) . . ?
F8 C8 C7 110.72(18) . . ?

loop_
_geom_bond_atom_site_label_1
_geom_bond_atom_site_label_2
_geom_bond_distance
_geom_bond_site_symmetry_2
_geom_bond_publ_flag
N1 C7 1.495(3) . ?
N1 C6 1.498(2) . ?
N1 C2 1.503(2) . ?
C2 C3 1.505(3) . ?
C3 O4 1.420(3) . ?
O4 C5 1.427(2) . ?
C5 C6 1.506(3) . ?
C7 C8 1.500(3) . ?
C8 F8 1.410(3) . ?

loop_
_geom_hbond_atom_site_label_D
_geom_hbond_atom_site_label_H
_geom_hbond_atom_site_label_A
_geom_hbond_distance_DH
_geom_hbond_distance_HA
_geom_hbond_distance_DA
_geom_hbond_angle_DHA
_geom_hbond_site_symmetry_A
N1 H1N Cl1 0.979(5) 2.062(6) 3.0356(19) 173(2) .

loop_
_geom_torsion_atom_site_label_1
_geom_torsion_atom_site_label_2
_geom_torsion_atom_site_label_3
_geom_torsion_atom_site_label_4
_geom_torsion
_geom_torsion_site_symmetry_1
_geom_torsion_site_symmetry_2
_geom_torsion_site_symmetry_3
_geom_torsion_site_symmetry_4
_geom_torsion_publ_flag
C7 N1 C2 C3 178.48(15) . . . . ?
C6 N1 C2 C3 -55.4(2) . . . . ?
N1 C2 C3 O4 57.9(2) . . . . ?
C2 C3 O4 C5 -59.4(2) . . . . ?
C3 O4 C5 C6 60.0(2) . . . . ?
C7 N1 C6 C5 -179.65(15) . . . . ?
C2 N1 C6 C5 55.7(2) . . . . ?
O4 C5 C6 N1 -58.8(2) . . . . ?
C6 N1 C7 C8 62.9(2) . . . . ?
C2 N1 C7 C8 -173.68(16) . . . . ?
N1 C7 C8 F8 -78.8(2) . . . . ?

loop_
_cod_related_entry_id
_cod_related_entry_database
_cod_related_entry_code
1 ChemSpider 21141374
